data_2239147
loop_
_publ_author_name
'Mohamed, Shaaban K.'
'Mague, Joel T.'
'Akkurt, Mehmet'
'Jaber, Abdel-Aal M.'
'Albayati, Mustafa R.'

_publ_section_title
;
 4-Chloro-<i>N</i>'-[(3<i>Z</i>)-2-oxo-2,3-dihydro-1<i>H</i>-indol-3-ylidene]benzohydrazide
;
_journal_coeditor_code SU2672
_journal_issue 1
_journal_name_full 'Acta Crystallographica Section E'
_journal_page_first o47
_journal_paper_doi 10.1107/S1600536813033345
_journal_volume 70
_journal_year 2014
_chemical_formula_iupac 'C15 H10 Cl N3 O2'
_chemical_formula_moiety 'C15 H10 Cl N3 O2'
_chemical_formula_sum 'C15 H10 Cl N3 O2'
_chemical_formula_weight 299.71
_chemical_name_systematic 4-Chloro-<i>N</i>'-[(3<i>Z</i>)-2-oxo-2,3-dihydro-1<i>H</i>-indol-3-ylidene]benzohydrazide
_space_group_IT_number 29
_symmetry_cell_setting orthorhombic
_symmetry_space_group_name_Hall 'P 2c -2ac'
_symmetry_space_group_name_H-M 'P c a 21'
_atom_sites_solution_primary difmap
_atom_sites_solution_secondary geom
_cell_angle_alpha 90
_cell_angle_beta 90
_cell_angle_gamma 90
_cell_formula_units_Z 4
_cell_length_a 31.0359(12)
_cell_length_b 5.2549(3)
_cell_length_c 7.8730(4)
_cell_measurement_reflns_used 3290
_cell_measurement_temperature 102(2)
_cell_measurement_theta_max 68.4658
_cell_measurement_theta_min 2.8476
_cell_volume 1284.01(11)
_computing_cell_refinement '<i>SAINT</i> (Bruker, 2013)'
_computing_data_collection '<i>APEX2</i> (Bruker, 2013)'
_computing_data_reduction '<i>SAINT</i>  (Bruker, 2013)'
_computing_molecular_graphics '<i>ORTEP-3 for Windows</i> (Farrugia, 2012)'
_computing_publication_material '<i>PLATON</i> (Spek, 2009)'
_computing_structure_refinement '<i>SHELXL97</i> (Sheldrick, 2008)'
_computing_structure_solution '<i>SHELXS97</i> (Sheldrick, 2008)'
_diffrn_ambient_temperature 102(2)
_diffrn_detector_area_resol_mean 10.4167
_diffrn_measured_fraction_theta_full 0.711
_diffrn_measured_fraction_theta_max 0.875
_diffrn_measurement_device_type 'Bruker D8 VENTURE PHOTON 100 CMOS'
_diffrn_measurement_method '\w scans'
_diffrn_radiation_monochromator mirror
_diffrn_radiation_type CuK\a
_diffrn_radiation_wavelength 1.54178
_diffrn_reflns_av_R_equivalents 0.1089
_diffrn_reflns_av_sigmaI/netI 0.0562
_diffrn_reflns_limit_h_max 37
_diffrn_reflns_limit_h_min -32
_diffrn_reflns_limit_k_max 5
_diffrn_reflns_limit_k_min -5
_diffrn_reflns_limit_l_max 9
_diffrn_reflns_limit_l_min -8
_diffrn_reflns_number 4190
_diffrn_reflns_reduction_process
;
;
_diffrn_reflns_theta_full 87.50
_diffrn_reflns_theta_max 68.46
_diffrn_reflns_theta_min 5.70
_exptl_absorpt_coefficient_mu 2.717
_exptl_absorpt_correction_T_max 0.97
_exptl_absorpt_correction_T_min 0.75
_exptl_absorpt_correction_type multi-scan
_exptl_absorpt_process_details '(<i>SADABS</i>; Bruker, 2013)'
_exptl_crystal_colour yellow
_exptl_crystal_density_diffrn 1.550
_exptl_crystal_density_method 'Not Measured'
_exptl_crystal_description plate
_exptl_crystal_F_000 616
_exptl_crystal_size_max 0.220
_exptl_crystal_size_mid 0.170
_exptl_crystal_size_min 0.010
_refine_diff_density_max 0.297
_refine_diff_density_min -0.368
_refine_ls_abs_structure_details
;
Flack (1983), 478 Friedal pairs (44% coverage)
;
_refine_ls_abs_structure_Flack -0.06(5)
_refine_ls_extinction_method none
_refine_ls_goodness_of_fit_ref 1.162
_refine_ls_hydrogen_treatment mixed
_refine_ls_matrix_type full
_refine_ls_number_parameters 193
_refine_ls_number_reflns 1596
_refine_ls_number_restraints 3
_refine_ls_restrained_S_all 1.161
_refine_ls_R_factor_all 0.0694
_refine_ls_R_factor_gt 0.0589
_refine_ls_shift/su_max 0.000
_refine_ls_shift/su_mean 0.000
_refine_ls_structure_factor_coef Fsqd
_refine_ls_weighting_details 'W=1/[\S^2^(Fo^2^)+(0.0459P)^2^+3.7436P] where P=(Fo^2^+2Fc^2^)/3'
_refine_ls_weighting_scheme calc
_refine_ls_wR_factor_gt 0.1422
_refine_ls_wR_factor_ref 0.1519
_reflns_number_gt 1434
_reflns_number_total 1596
_reflns_threshold_expression I>2\s(I)
_cod_data_source_file su2672sup1.cif
_cod_data_source_block I
_cod_database_code 2239147
_cod_database_fobs_code 2239147

loop_
_symmetry_equiv_pos_site_id
_symmetry_equiv_pos_as_xyz
1 x,y,z
2 -x,-y,1/2+z
3 1/2-x,y,1/2+z
4 1/2+x,-y,z

loop_
_atom_site_aniso_label
_atom_site_aniso_U_11
_atom_site_aniso_U_22
_atom_site_aniso_U_33
_atom_site_aniso_U_12
_atom_site_aniso_U_13
_atom_site_aniso_U_23
Cl1 0.0189(8) 0.0414(13) 0.0349(11) -0.0052(7) -0.0031(9) 0.0024(11)
O1 0.022(3) 0.030(4) 0.022(3) 0.004(2) -0.001(2) -0.009(3)
O2 0.023(3) 0.030(4) 0.019(3) -0.002(2) -0.001(2) -0.007(3)
N1 0.015(3) 0.024(4) 0.017(3) 0.003(2) -0.002(2) -0.006(3)
N2 0.019(3) 0.021(4) 0.012(3) 0.000(2) 0.002(2) 0.000(3)
N3 0.020(3) 0.024(4) 0.017(3) 0.001(3) -0.001(3) -0.007(3)
C1 0.020(3) 0.040(6) 0.019(4) -0.006(3) -0.008(3) 0.009(4)
C2 0.023(3) 0.023(5) 0.024(4) -0.003(3) -0.004(3) -0.006(4)
C3 0.026(4) 0.033(5) 0.019(4) -0.001(3) -0.002(4) -0.005(4)
C4 0.025(4) 0.025(5) 0.010(3) -0.004(3) -0.003(3) 0.002(3)
C5 0.022(4) 0.039(6) 0.018(4) 0.003(3) 0.001(3) -0.005(4)
C6 0.021(4) 0.040(6) 0.023(4) 0.007(3) 0.005(3) -0.001(4)
C7 0.022(4) 0.036(6) 0.015(4) 0.006(3) 0.001(3) 0.003(4)
C8 0.025(3) 0.019(5) 0.009(4) 0.002(3) 0.005(3) 0.002(3)
C9 0.013(3) 0.038(5) 0.016(4) 0.001(3) -0.002(3) 0.005(4)
C10 0.017(3) 0.025(5) 0.013(4) 0.000(3) -0.003(3) -0.004(3)
C11 0.025(3) 0.022(5) 0.020(4) 0.006(3) 0.000(3) 0.004(4)
C12 0.017(3) 0.034(6) 0.023(5) 0.002(3) 0.000(3) 0.003(4)
C13 0.022(4) 0.034(6) 0.018(4) -0.001(3) -0.001(3) 0.001(4)
C14 0.026(4) 0.016(5) 0.016(4) 0.000(3) -0.001(3) 0.001(3)
C15 0.024(4) 0.022(5) 0.018(4) 0.002(3) -0.001(3) -0.001(3)

loop_
_atom_site_type_symbol
_atom_site_label
_atom_site_fract_x
_atom_site_fract_y
_atom_site_fract_z
_atom_site_U_iso_or_equiv
_atom_site_thermal_displace_type
_atom_site_calc_flag
_atom_site_refinement_flags
_atom_site_occupancy
Cl Cl1 -0.02432(5) 0.0784(4) 0.5130(3) 0.0317(6) Uani d . 1.000
O O1 0.15220(15) 0.7554(12) 0.7066(7) 0.0247(19) Uani d . 1.000
O O2 0.21783(16) 0.0289(11) 0.3951(7) 0.0240(19) Uani d . 1.000
N N1 0.18451(17) 0.4151(14) 0.5756(8) 0.0187(19) Uani d D 1.000
N N2 0.22478(17) 0.5046(12) 0.6135(8) 0.0173(19) Uani d . 1.000
N N3 0.29242(19) 0.0513(13) 0.4056(8) 0.0203(19) Uani d . 1.000
C C1 0.0263(2) 0.2224(17) 0.5393(10) 0.026(3) Uani d . 1.000
C C2 0.0616(2) 0.1072(16) 0.4604(10) 0.023(2) Uani d . 1.000
C C3 0.1021(2) 0.2172(17) 0.4862(10) 0.026(3) Uani d . 1.000
C C4 0.1069(2) 0.4273(16) 0.5882(9) 0.020(2) Uani d . 1.000
C C5 0.0705(2) 0.5395(17) 0.6625(10) 0.026(3) Uani d . 1.000
C C6 0.0301(2) 0.4340(18) 0.6391(11) 0.028(3) Uani d . 1.000
C C7 0.1495(2) 0.5554(18) 0.6291(10) 0.024(3) Uani d . 1.000
C C8 0.2560(2) 0.3623(15) 0.5494(9) 0.018(2) Uani d . 1.000
C C9 0.2517(2) 0.1344(16) 0.4425(10) 0.022(2) Uani d . 1.000
C C10 0.3234(2) 0.2196(15) 0.4808(9) 0.018(2) Uani d . 1.000
C C11 0.3677(2) 0.2028(16) 0.4744(10) 0.022(2) Uani d . 1.000
C C12 0.3910(2) 0.3895(16) 0.5590(10) 0.025(3) Uani d . 1.000
C C13 0.3700(2) 0.5837(17) 0.6480(10) 0.025(3) Uani d . 1.000
C C14 0.3253(2) 0.5978(15) 0.6566(9) 0.019(3) Uani d . 1.000
C C15 0.3018(2) 0.4074(16) 0.5723(9) 0.021(3) Uani d . 1.000
H H1 0.1866(10) 0.264(9) 0.523(10) 0.0220 Uiso d DU 1.000
H H2 0.05820 -0.04030 0.39190 0.0280 Uiso c RU 1.000
H H3 0.12660 0.14550 0.43240 0.0310 Uiso c RU 1.000
H H3A 0.30090 -0.06130 0.32440 0.0250 Uiso d RU 1.000
H H5 0.07370 0.68880 0.72940 0.0320 Uiso c RU 1.000
H H6 0.00550 0.50730 0.69140 0.0340 Uiso c RU 1.000
H H11 0.38160 0.06920 0.41470 0.0270 Uiso c RU 1.000
H H12 0.42160 0.38530 0.55640 0.0290 Uiso c RU 1.000
H H13 0.38670 0.70950 0.70410 0.0300 Uiso c RU 1.000
H H14 0.31130 0.73060 0.71710 0.0230 Uiso c RU 1.000

loop_
_atom_type_symbol
_atom_type_description
_atom_type_scat_dispersion_real
_atom_type_scat_dispersion_imag
_atom_type_scat_source
C C 0.0181 0.0091 ' International Tables Vol C Tables 4.2.6.8 and 6.1.1.4'
H H 0.0000 0.0000 ' International Tables Vol C Tables 4.2.6.8 and 6.1.1.4'
Cl Cl 0.3639 0.7018 ' International Tables Vol C Tables 4.2.6.8 and 6.1.1.4'
N N 0.0311 0.0180 ' International Tables Vol C Tables 4.2.6.8 and 6.1.1.4'
O O 0.0492 0.0322 ' International Tables Vol C Tables 4.2.6.8 and 6.1.1.4'

loop_
_geom_angle_atom_site_label_1
_geom_angle_atom_site_label_2
_geom_angle_atom_site_label_3
_geom_angle
_geom_angle_publ_flag
N2 N1 C7 118.0(7) yes
N1 N2 C8 113.0(6) yes
C9 N3 C10 109.6(6) yes
C7 N1 H1 132(2) no
N2 N1 H1 110(2) no
C9 N3 H3A 129.00 no
C10 N3 H3A 120.00 no
Cl1 C1 C6 119.7(5) yes
C2 C1 C6 122.7(6) no
Cl1 C1 C2 117.5(6) yes
C1 C2 C3 117.5(7) no
C2 C3 C4 121.0(7) no
C3 C4 C5 119.6(6) no
C3 C4 C7 125.1(6) no
C5 C4 C7 115.3(7) no
C4 C5 C6 120.4(8) no
C1 C6 C5 118.7(7) no
O1 C7 C4 123.3(6) yes
N1 C7 C4 112.6(7) yes
O1 C7 N1 124.1(6) yes
N2 C8 C9 127.7(6) yes
N2 C8 C15 125.2(7) yes
C9 C8 C15 107.0(6) no
N3 C9 C8 107.3(6) yes
O2 C9 N3 125.0(7) yes
O2 C9 C8 127.7(6) yes
N3 C10 C15 109.1(6) yes
C11 C10 C15 123.0(7) no
N3 C10 C11 127.9(7) yes
C10 C11 C12 117.2(7) no
C11 C12 C13 120.9(6) no
C12 C13 C14 121.9(7) no
C13 C14 C15 117.2(7) no
C8 C15 C14 133.1(7) no
C10 C15 C14 119.9(6) no
C8 C15 C10 106.9(6) no
C1 C2 H2 121.00 no
C3 C2 H2 121.00 no
C2 C3 H3 119.00 no
C4 C3 H3 120.00 no
C4 C5 H5 120.00 no
C6 C5 H5 120.00 no
C1 C6 H6 121.00 no
C5 C6 H6 121.00 no
C10 C11 H11 121.00 no
C12 C11 H11 122.00 no
C11 C12 H12 120.00 no
C13 C12 H12 120.00 no
C12 C13 H13 119.00 no
C14 C13 H13 119.00 no
C13 C14 H14 121.00 no
C15 C14 H14 122.00 no

loop_
_geom_bond_atom_site_label_1
_geom_bond_atom_site_label_2
_geom_bond_distance
_geom_bond_publ_flag
Cl1 C1 1.756(7) yes
O1 C7 1.218(11) yes
O2 C9 1.246(9) yes
N1 N2 1.368(8) yes
N1 C7 1.379(10) yes
N2 C8 1.324(9) yes
N3 C9 1.368(9) yes
N3 C10 1.434(9) yes
N1 H1 0.90(5) no
N3 H3A 0.9100 no
C1 C6 1.367(13) no
C1 C2 1.397(10) no
C2 C3 1.398(10) no
C3 C4 1.373(12) no
C4 C5 1.402(10) no
C4 C7 1.518(10) no
C5 C6 1.383(10) no
C8 C9 1.470(11) no
C8 C15 1.452(9) no
C10 C15 1.394(11) no
C10 C11 1.379(9) no
C11 C12 1.389(11) no
C12 C13 1.399(11) no
C13 C14 1.391(9) no
C14 C15 1.405(11) no
C2 H2 0.9500 no
C3 H3 0.9500 no
C5 H5 0.9500 no
C6 H6 0.9500 no
C11 H11 0.9500 no
C12 H12 0.9500 no
C13 H13 0.9500 no
C14 H14 0.9500 no

loop_
_geom_hbond_atom_site_label_D
_geom_hbond_atom_site_label_H
_geom_hbond_atom_site_label_A
_geom_hbond_site_symmetry_A
_geom_hbond_distance_DH
_geom_hbond_distance_HA
_geom_hbond_distance_DA
_geom_hbond_angle_DHA
_geom_hbond_publ_flag
N1 H1 O2 . 0.90(5) 1.87(6) 2.685(9) 151(4) yes
N3 H3A O1 3_544 0.91 1.98 2.798(8) 149 yes
C11 H11 O1 3_544 0.95 2.55 3.218(10) 128 yes
C14 H14 O2 3_565 0.95 2.29 3.233(9) 172 yes

loop_
_geom_torsion_atom_site_label_1
_geom_torsion_atom_site_label_2
_geom_torsion_atom_site_label_3
_geom_torsion_atom_site_label_4
_geom_torsion
_geom_torsion_publ_flag
C7 N1 N2 C8 -177.0(7) no
N2 N1 C7 O1 0.7(12) no
N2 N1 C7 C4 -176.6(6) no
N1 N2 C8 C9 2.1(11) no
N1 N2 C8 C15 -178.5(7) no
C10 N3 C9 O2 179.9(7) no
C10 N3 C9 C8 -1.4(8) no
C9 N3 C10 C11 179.7(8) no
C9 N3 C10 C15 2.2(9) no
Cl1 C1 C2 C3 -177.9(6) no
C6 C1 C2 C3 -0.2(12) no
Cl1 C1 C6 C5 177.9(7) no
C2 C1 C6 C5 0.3(13) no
C1 C2 C3 C4 1.3(12) no
C2 C3 C4 C5 -2.5(12) no
C2 C3 C4 C7 177.8(8) no
C3 C4 C5 C6 2.6(12) no
C7 C4 C5 C6 -177.7(8) no
C3 C4 C7 O1 172.7(8) no
C3 C4 C7 N1 -10.0(11) no
C5 C4 C7 O1 -7.0(12) no
C5 C4 C7 N1 170.3(7) no
C4 C5 C6 C1 -1.5(13) no
N2 C8 C9 O2 -1.7(14) no
N2 C8 C9 N3 179.7(7) no
C15 C8 C9 O2 178.8(8) no
C15 C8 C9 N3 0.1(8) no
N2 C8 C15 C10 -178.3(7) no
N2 C8 C15 C14 -1.6(14) no
C9 C8 C15 C10 1.2(8) no
C9 C8 C15 C14 177.9(8) no
N3 C10 C11 C12 -179.6(7) no
C15 C10 C11 C12 -2.4(12) no
N3 C10 C15 C8 -2.1(8) no
N3 C10 C15 C14 -179.3(7) no
C11 C10 C15 C8 -179.7(7) no
C11 C10 C15 C14 3.1(12) no
C10 C11 C12 C13 0.7(12) no
C11 C12 C13 C14 0.4(12) no
C12 C13 C14 C15 0.2(12) no
C13 C14 C15 C8 -178.2(8) no
C13 C14 C15 C10 -1.9(11) no
